data_7002169
loop_
_publ_author_name
'Prescimone, Alessandro'
'Sanchez-Benitez, Javier'
'Kamenev, Konstantin V.'
'Moggach, Stephen A.'
'Lennie, Alistair R.'
'Warren, John E.'
'Murrie, Mark'
'Parsons, Simon'
'Brechin, Euan K.'

_publ_section_title
;
 High pressure effects on a trimetallic MnII/III SMM
;
_journal_issue 36
_journal_name_full 'Dalton Transactions'
_journal_page_first 7390
_journal_page_last 7395
_journal_paper_doi 10.1039/b908718d
_journal_year 2009
_chemical_compound_source 'Alessandro Prescimone'
_chemical_formula_moiety '[Mn3(BPy)4(cht)2][ClO4]3'
_chemical_formula_sum 'C52 H52 Cl3 Mn3 N8 O18'
_chemical_formula_weight 1348.17
_space_group_IT_number 12
_symmetry_cell_setting monoclinic
_symmetry_space_group_name_Hall '-I 2y'
_symmetry_space_group_name_H-M 'I 1 2/m 1'
_atom_sites_solution_hydrogens geom
_atom_sites_solution_primary 'From ambient pressure structure'
_audit_creation_date 08-12-19
_audit_creation_method CRYSTALS_ver_12.86
_cell_angle_alpha 90
_cell_angle_beta 94.04(3)
_cell_angle_gamma 90
_cell_formula_units_Z 2
_cell_length_a 11.549(2)
_cell_length_b 21.720(4)
_cell_length_c 12.991(3)
_cell_measurement_reflns_used 2203
_cell_measurement_temperature 300
_cell_measurement_theta_max 15
_cell_measurement_theta_min 2
_cell_volume 3250.6(11)
_computing_cell_refinement 'Apex2 (Bruker AXS, 2006)'
_computing_data_collection 'Apex2 (Bruker AXS, 2006)'
_computing_data_reduction 'Apex2 (Bruker AXS, 2006)'
_computing_molecular_graphics 'CAMERON (Watkin et al., 1996)'
_computing_publication_material 'CRYSTALS (Betteridge et al., 2003)'
_computing_structure_refinement 'CRYSTALS (Betteridge et al., 2003)'
_diffrn_ambient_pressure 570000
_diffrn_ambient_temperature 300
_diffrn_measured_fraction_theta_full 0.731
_diffrn_measured_fraction_theta_max 0.692
_diffrn_measurement_device 'Bruker SMART APEX-II on Station 9.8, SRS'
_diffrn_measurement_device_type Area
_diffrn_measurement_method \w
_diffrn_radiation_monochromator silicon
_diffrn_radiation_type Synchrotron
_diffrn_radiation_wavelength 0.47670
_diffrn_reflns_av_R_equivalents 0.057
_diffrn_reflns_limit_h_max 13
_diffrn_reflns_limit_h_min -13
_diffrn_reflns_limit_k_max 25
_diffrn_reflns_limit_k_min -25
_diffrn_reflns_limit_l_max 12
_diffrn_reflns_limit_l_min -11
_diffrn_reflns_number 8838
_diffrn_reflns_theta_full 12.213
_diffrn_reflns_theta_max 16.285
_diffrn_reflns_theta_min 1.981
_diffrn_standards_number 0
_exptl_absorpt_coefficient_mu 0.767
_exptl_absorpt_correction_T_max 0.94
_exptl_absorpt_correction_T_min 0.49
_exptl_absorpt_correction_type multi-scan
_exptl_absorpt_process_details 'SADABS (Siemens, 1996)'
_exptl_crystal_colour red
_exptl_crystal_density_diffrn 1.377
_exptl_crystal_density_method 'not measured'
_exptl_crystal_description block
_exptl_crystal_F_000 1380
_exptl_crystal_size_max 0.11
_exptl_crystal_size_mid 0.10
_exptl_crystal_size_min 0.08
_refine_diff_density_max 0.41
_refine_diff_density_min -0.30
_refine_ls_extinction_method None
_refine_ls_goodness_of_fit_ref 0.9624
_refine_ls_hydrogen_treatment constr
_refine_ls_matrix_type full
_refine_ls_number_parameters 195
_refine_ls_number_reflns 1223
_refine_ls_number_restraints 31
_refine_ls_R_factor_all 0.1031
_refine_ls_R_factor_gt 0.0665
_refine_ls_shift/su_max 0.002674
_refine_ls_structure_factor_coef F
_refine_ls_weighting_details
;
Method=
SQRT(W) = 1/(Data with the key SIGMA(/FO/) in list 6)
;
_refine_ls_weighting_scheme sigma
_refine_ls_wR_factor_all 0.0433
_refine_ls_wR_factor_gt 0.0398
_refine_ls_wR_factor_ref 0.0398
_reflns_limit_h_max 13
_reflns_limit_h_min -13
_reflns_limit_k_max 25
_reflns_limit_k_min -25
_reflns_limit_l_max 12
_reflns_limit_l_min -11
_reflns_number_gt 1223
_reflns_number_total 1985
_reflns_threshold_expression I>2.0\s(I)
_oxford_diffrn_Wilson_B_factor 3.16
_oxford_diffrn_Wilson_scale 5.18
_oxford_refine_ls_r_factor_ref 0.0665
_oxford_refine_ls_scale 0.5690(19)
_oxford_reflns_number_all 1775
_oxford_reflns_threshold_expression_ref I>2.0\s(I)
_oxford_structure_analysis_title 'mcht02b in I2/m'
_cod_data_source_file B908718d.txt
_cod_data_source_block mcht02
_cod_depositor_comments
;
The following automatic conversions were performed:
'_symmetry_cell_setting' value 'Monoclinic' changed to 'monoclinic'
according to '/home/saulius/struct/CIF-dictionaries/cif_core.dic'
dictionary named 'cif_core.dic' version 2.4.1 from 2010-06-29.

Automatic conversion script
Id: cif_fix_enum 1527 2010-12-29 10:47:43Z saulius 
;
_cod_original_cell_volume 3250.7(11)
_cod_original_sg_symbol_H-M 'I 1 2/m 1 '
_cod_database_code 7002169

loop_
_symmetry_equiv_pos_as_xyz
x,y,z
-x,-y,-z
x+1/2,y+1/2,z+1/2
-x+1/2,-y+1/2,-z+1/2
-x,y,-z
x,-y,z
-x+1/2,y+1/2,-z+1/2
x+1/2,-y+1/2,z+1/2

loop_
_atom_site_label
_atom_site_type_symbol
_atom_site_fract_x
_atom_site_fract_y
_atom_site_fract_z
_atom_site_U_iso_or_equiv
_atom_site_occupancy
_atom_site_adp_type
_atom_site_refinement_flags_posn
_atom_site_refinement_flags_adp
_atom_site_refinement_flags_occupancy
_atom_site_disorder_assembly
_atom_site_disorder_group
_oxford_atom_site_special_shape
_atom_site_attached_hydrogens
Mn1 Mn 1.0000 0.5000 0.5000 0.0424 1.0000 Uani S T . . . . .
Mn2 Mn 1.0000 0.64362(4) 0.5000 0.0445 1.0000 Uani S T . . . . .
N3 N 1.1177(3) 0.66179(17) 0.6415(5) 0.0586 1.0000 Uani . . . . . . .
C4 C 1.2136(4) 0.6308(3) 0.6655(7) 0.0754 1.0000 Uani . . . . . . .
C5 C 1.2794(6) 0.6377(4) 0.7547(9) 0.0967 1.0000 Uani . . . . . . .
C6 C 1.2461(7) 0.6760(4) 0.8283(9) 0.0932 1.0000 Uani . . . . . . .
C7 C 1.1376(6) 0.7072(3) 0.8092(7) 0.0928 1.0000 Uani . . . . . . .
C8 C 1.0792(5) 0.7012(2) 0.7138(6) 0.0514 1.0000 Uani . . . . . . .
C9 C 0.9722(5) 0.7343(2) 0.6820(6) 0.0671 1.0000 Uani . . . . . . .
C10 C 0.9341(6) 0.7856(3) 0.7341(7) 0.0830 1.0000 Uani . . . . . . .
C11 C 0.8350(8) 0.8135(3) 0.7037(9) 0.1016 1.0000 Uani . . . . . . .
C12 C 0.7650(8) 0.7892(4) 0.6179(10) 0.1120 1.0000 Uani . . . . . . .
C13 C 0.8096(5) 0.7409(2) 0.5679(6) 0.0816 1.0000 Uani . . . . . . .
N14 N 0.9081(4) 0.71331(17) 0.5981(5) 0.0653 1.0000 Uani . . . . . . .
O15 O 1.0992(2) 0.56504(12) 0.4640(3) 0.0524 1.0000 Uani . . . . . . .
C16 C 1.1804(4) 0.55815(19) 0.3859(7) 0.0607 1.0000 Uani . . . . . . .
C17 C 1.2518(6) 0.500000(6) 0.4058(9) 0.0690 1.0000 Uani S T . . . . .
C18 C 1.1193(6) 0.5577(2) 0.2842(7) 0.0763 1.0000 Uani . . . . . . .
C19 C 1.0452(8) 0.500000(7) 0.2622(8) 0.0623 1.0000 Uani S T . . . . .
O20 O 0.9471(5) 0.500000(7) 0.3256(6) 0.0735 1.0000 Uani S T . . . . .
Cl21 Cl 0.0000 0.13897(7) 0.0000 0.0522 1.0000 Uani DS T . . . . .
O22 O 0.0000 0.2048(2) 0.0000 0.162(2) 1.0000 Uiso DS . . . . . .
O23 O -0.0932(10) 0.1185(5) 0.0600(12) 0.162(2) 0.5000 Uiso D . . . . . .
O24 O -0.0197(13) 0.1143(5) -0.1016(6) 0.162(2) 0.5000 Uiso D . . . . . .
O25 O 0.1075(8) 0.1165(5) 0.0462(13) 0.162(2) 0.5000 Uiso D . . . . . .
Cl26 Cl 0.5000 0.3990(4) 0.0000 0.178(3) 0.5000 Uiso DS . . . . . .
O27 O 0.5000 0.3377(5) 0.0000 0.150(4) 0.5000 Uiso DS . . . . . .
O28 O 0.538(2) 0.4194(7) -0.0887(11) 0.150(4) 0.2500 Uiso D . . . . . .
O29 O 0.569(2) 0.4199(7) 0.0790(14) 0.150(4) 0.2500 Uiso D . . . . . .
O30 O 0.3923(9) 0.4199(7) 0.010(3) 0.150(4) 0.2500 Uiso D . . . . . .
H41 H 1.2403 0.6023 0.6170 0.0500 1.0000 Uiso R . . . . . .
H51 H 1.3492 0.6147 0.7663 0.0500 1.0000 Uiso R . . . . . .
H61 H 1.2937 0.6812 0.8904 0.0500 1.0000 Uiso R . . . . . .
H71 H 1.1065 0.7315 0.8615 0.0500 1.0000 Uiso R . . . . . .
H101 H 0.9760 0.7998 0.7951 0.0500 1.0000 Uiso R . . . . . .
H111 H 0.8124 0.8508 0.7348 0.0500 1.0000 Uiso R . . . . . .
H121 H 0.6908 0.8063 0.5988 0.0500 1.0000 Uiso R . . . . . .
H131 H 0.7650 0.7239 0.5105 0.0500 1.0000 Uiso R . . . . . .
H161 H 1.2304 0.5929 0.3901 0.0500 1.0000 Uiso R . . . . . .
H171 H 1.2802 0.5000 0.4762 0.0500 1.0000 Uiso RS . . . . . .
H172 H 1.3154 0.5000 0.3632 0.0500 1.0000 Uiso RS . . . . . .
H181 H 1.1761 0.5612 0.2350 0.0500 1.0000 Uiso R . . . . . .
H182 H 1.0670 0.5914 0.2766 0.0500 1.0000 Uiso R . . . . . .
H191 H 1.0194 0.5000 0.1911 0.0500 1.0000 Uiso RS . . . . . .
H201 H 0.8733 0.5000 0.2983 0.0500 1.0000 Uiso RS . . . . . .

loop_
_atom_site_aniso_label
_atom_site_aniso_U_11
_atom_site_aniso_U_22
_atom_site_aniso_U_33
_atom_site_aniso_U_23
_atom_site_aniso_U_13
_atom_site_aniso_U_12
Mn1 0.0477(7) 0.0349(8) 0.0458(18) 0.0000 0.0116(8) 0.0000
Mn2 0.0521(5) 0.0371(6) 0.0440(13) 0.0000 0.0015(6) 0.0000
N3 0.064(2) 0.050(3) 0.062(6) -0.010(2) 0.004(3) -0.0004(19)
C4 0.060(3) 0.068(4) 0.094(9) -0.011(3) -0.025(4) 0.006(3)
C5 0.094(4) 0.087(5) 0.104(12) -0.001(5) -0.026(6) 0.014(4)
C6 0.099(5) 0.123(7) 0.056(11) -0.009(5) -0.013(5) 0.000(4)
C7 0.113(5) 0.094(5) 0.068(10) -0.023(4) -0.022(5) 0.011(4)
C8 0.067(3) 0.062(3) 0.025(7) -0.008(2) 0.005(3) -0.013(2)
C9 0.075(3) 0.046(3) 0.082(8) -0.013(3) 0.018(4) 0.000(3)
C10 0.087(4) 0.079(5) 0.084(10) -0.028(3) 0.015(4) 0.017(3)
C11 0.130(6) 0.089(5) 0.091(11) -0.019(5) 0.042(6) 0.037(5)
C12 0.114(6) 0.117(7) 0.108(13) 0.008(5) 0.032(6) 0.065(5)
C13 0.077(3) 0.058(4) 0.108(10) -0.003(3) -0.002(4) 0.018(3)
N14 0.069(3) 0.047(3) 0.080(7) -0.004(2) 0.008(3) 0.008(2)
O15 0.0540(16) 0.0379(19) 0.067(4) -0.0019(15) 0.0164(19) -0.0031(13)
C16 0.061(3) 0.039(3) 0.086(9) 0.011(2) 0.034(4) 0.0000(19)
C17 0.055(4) 0.064(5) 0.090(12) 0.0000 0.023(5) 0.0000
C18 0.109(4) 0.048(4) 0.075(10) 0.013(3) 0.031(5) -0.001(3)
C19 0.111(6) 0.066(5) 0.011(10) 0.0000 0.014(6) 0.0000
O20 0.068(3) 0.086(4) 0.066(8) 0.0000 0.000(4) 0.0000
Cl21 0.0462(8) 0.0663(11) 0.045(2) 0.0000 0.0096(9) 0.0000

loop_
_atom_type_symbol
_atom_type_scat_dispersion_real
_atom_type_scat_dispersion_imag
_atom_type_scat_Cromer_Mann_a1
_atom_type_scat_Cromer_Mann_b1
_atom_type_scat_Cromer_Mann_a2
_atom_type_scat_Cromer_Mann_b2
_atom_type_scat_Cromer_Mann_a3
_atom_type_scat_Cromer_Mann_b3
_atom_type_scat_Cromer_Mann_a4
_atom_type_scat_Cromer_Mann_b4
_atom_type_scat_Cromer_Mann_c
_atom_type_scat_source
C 0.0000 0.0010 2.3100 20.8439 1.0200 10.2075 1.5886 0.5687 0.8650 51.6512 0.2156 'International Tables Vol C 4.2.6.8 and 6.1.1.4'
H 0.0000 0.0000 0.4930 10.5109 0.3229 26.1257 0.1402 3.1424 0.0408 57.7998 0.0030 'International Tables Vol C 4.2.6.8 and 6.1.1.4'
N 0.0010 0.0010 12.2126 0.0057 3.1322 9.8933 2.0125 28.9975 1.1663 0.5826 -11.5290 'International Tables Vol C 4.2.6.8 and 6.1.1.4'
O 0.0030 0.0030 3.0485 13.2771 2.2868 5.7011 1.5463 0.3239 0.8670 32.9089 0.2508 'International Tables Vol C 4.2.6.8 and 6.1.1.4'
Cl 0.0750 0.0710 11.4604 0.0104 7.1964 1.1662 6.2556 18.5194 1.6455 47.7784 -9.5574 'International Tables Vol C 4.2.6.8 and 6.1.1.4'
Mn 0.2220 0.3450 11.2819 5.3409 7.3573 0.3432 3.0193 17.8674 2.2441 83.7543 1.0896 'International Tables Vol C 4.2.6.8 and 6.1.1.4'

loop_
_geom_angle_atom_site_label_1
_geom_angle_site_symmetry_1
_geom_angle_atom_site_label_2
_geom_angle_site_symmetry_2
_geom_angle_atom_site_label_3
_geom_angle_site_symmetry_3
_geom_angle
_geom_angle_publ_flag
O20 2_766 Mn1 . O15 6_565 96.87(15) yes
O20 2_766 Mn1 . O15 2_766 83.13(15) yes
O15 6_565 Mn1 . O15 2_766 83.79(17) yes
O20 2_766 Mn1 . O15 5_756 83.13(15) yes
O15 6_565 Mn1 . O15 5_756 179.994 yes
O15 2_766 Mn1 . O15 5_756 96.21(17) yes
O20 2_766 Mn1 . O15 . 96.87(15) yes
O15 6_565 Mn1 . O15 . 96.21(17) yes
O15 2_766 Mn1 . O15 . 179.994 yes
O15 5_756 Mn1 . O15 . 83.79(17) yes
O20 2_766 Mn1 . O20 . 179.995 yes
O15 6_565 Mn1 . O20 . 83.13(15) yes
O15 2_766 Mn1 . O20 . 96.87(15) yes
O15 5_756 Mn1 . O20 . 96.87(15) yes
O15 . Mn1 . O20 . 83.13(15) yes
N3 5_756 Mn2 . N14 5_756 72.85(18) yes
N3 5_756 Mn2 . O15 5_756 90.98(14) yes
N14 5_756 Mn2 . O15 5_756 158.80(19) yes
N3 5_756 Mn2 . N3 . 159.7(2) yes
N14 5_756 Mn2 . N3 . 93.6(2) yes
O15 5_756 Mn2 . N3 . 105.39(16) yes
N3 5_756 Mn2 . N14 . 93.6(2) yes
N14 5_756 Mn2 . N14 . 97.1(2) yes
O15 5_756 Mn2 . N14 . 97.49(15) yes
N3 . Mn2 . N14 . 72.85(18) yes
N3 5_756 Mn2 . O15 . 105.39(16) yes
N14 5_756 Mn2 . O15 . 97.49(15) yes
O15 5_756 Mn2 . O15 . 73.19(16) yes
N3 . Mn2 . O15 . 90.98(14) yes
N14 . Mn2 . O15 . 158.80(19) yes
Mn2 . N3 . C4 . 123.7(4) yes
Mn2 . N3 . C8 . 117.8(4) yes
C4 . N3 . C8 . 117.8(6) yes
N3 . C4 . C5 . 124.1(7) yes
N3 . C4 . H41 . 119.0 no
C5 . C4 . H41 . 116.9 no
C4 . C5 . C6 . 120.5(7) yes
C4 . C5 . H51 . 119.8 no
C6 . C5 . H51 . 119.7 no
C5 . C6 . C7 . 117.4(9) yes
C5 . C6 . H61 . 119.9 no
C7 . C6 . H61 . 122.6 no
C6 . C7 . C8 . 118.6(7) yes
C6 . C7 . H71 . 120.6 no
C8 . C7 . H71 . 120.8 no
C7 . C8 . N3 . 121.1(5) yes
C7 . C8 . C9 . 123.9(6) yes
N3 . C8 . C9 . 115.0(6) yes
C8 . C9 . C10 . 123.1(7) yes
C8 . C9 . N14 . 117.7(5) yes
C10 . C9 . N14 . 119.2(5) yes
C9 . C10 . C11 . 121.0(7) yes
C9 . C10 . H101 . 120.3 no
C11 . C10 . H101 . 118.5 no
C10 . C11 . C12 . 119.5(6) yes
C10 . C11 . H111 . 121.2 no
C12 . C11 . H111 . 119.2 no
C11 . C12 . C13 . 116.4(7) yes
C11 . C12 . H121 . 120.7 no
C13 . C12 . H121 . 122.9 no
C12 . C13 . N14 . 123.9(8) yes
C12 . C13 . H131 . 118.2 no
N14 . C13 . H131 . 117.7 no
Mn2 . N14 . C9 . 115.0(3) yes
Mn2 . N14 . C13 . 124.0(5) yes
C9 . N14 . C13 . 119.8(5) yes
Mn2 . O15 . Mn1 . 101.51(13) yes
Mn2 . O15 . C16 . 128.9(3) yes
Mn1 . O15 . C16 . 122.1(3) yes
O15 . C16 . C17 . 109.9(6) yes
O15 . C16 . C18 . 110.1(5) yes
C17 . C16 . C18 . 111.8(6) yes
O15 . C16 . H161 . 107.5 no
C17 . C16 . H161 . 109.3 no
C18 . C16 . H161 . 108.1 no
C16 . C17 . C16 6_565 112.3(6) yes
C16 . C17 . H171 . 108.0 no
C16 6_565 C17 . H171 . 108.0 no
C16 . C17 . H172 . 109.5 no
C16 6_565 C17 . H172 . 109.5 no
H171 . C17 . H172 . 109.5 no
C16 . C18 . C19 . 113.8(5) yes
C16 . C18 . H181 . 107.3 no
C19 . C18 . H181 . 110.0 no
C16 . C18 . H182 . 110.7 no
C19 . C18 . H182 . 105.5 no
H181 . C18 . H182 . 109.5 no
C18 6_565 C19 . C18 . 109.7(7) yes
C18 6_565 C19 . O20 . 110.1(5) yes
C18 . C19 . O20 . 110.1(5) yes
C18 6_565 C19 . H191 . 108.3 no
C18 . C19 . H191 . 108.3 no
O20 . C19 . H191 . 110.4 no
C19 . O20 . Mn1 . 113.3(5) yes
C19 . O20 . H201 . 122.2 no
Mn1 . O20 . H201 . 124.5 no
O23 5_555 Cl21 . O24 5_555 107.9(5) yes
O23 5_555 Cl21 . O25 5_555 109.1(6) yes
O24 5_555 Cl21 . O25 5_555 109.7(5) yes
O23 5_555 Cl21 . O22 . 108.0(4) yes
O24 5_555 Cl21 . O22 . 112.0(5) yes
O25 5_555 Cl21 . O22 . 110.0(4) yes
O23 5_555 Cl21 . O23 . 144.1(8) yes
O24 5_555 Cl21 . O23 . 57.4(5) yes
O25 5_555 Cl21 . O23 . 57.4(6) yes
O22 . Cl21 . O23 . 108.0(4) yes
O23 5_555 Cl21 . O24 . 57.4(5) yes
O24 5_555 Cl21 . O24 . 135.9(10) yes
O25 5_555 Cl21 . O24 . 53.5(6) yes
O22 . Cl21 . O24 . 112.0(5) yes
O23 . Cl21 . O24 . 107.9(5) yes
O23 5_555 Cl21 . O25 . 57.4(6) yes
O24 5_555 Cl21 . O25 . 53.5(6) yes
O25 5_555 Cl21 . O25 . 140.0(9) yes
O22 . Cl21 . O25 . 110.0(4) yes
O23 . Cl21 . O25 . 109.1(6) yes
O24 . Cl21 . O25 . 109.7(5) yes
O25 5_555 O23 . O24 5_555 115.7(8) yes
O25 5_555 O23 . Cl21 . 60.7(4) yes
O24 5_555 O23 . Cl21 . 60.7(4) yes
O23 5_555 O24 . O25 5_555 122.7(10) yes
O23 5_555 O24 . Cl21 . 61.9(4) yes
O25 5_555 O24 . Cl21 . 63.2(5) yes
O23 5_555 O25 . O24 5_555 121.2(8) yes
O23 5_555 O25 . Cl21 . 61.9(4) yes
O24 5_555 O25 . Cl21 . 63.3(4) yes
O30 5_655 Cl26 . O29 5_655 108.8(7) yes
O30 5_655 Cl26 . O28 5_655 109.3(7) yes
O29 5_655 Cl26 . O28 5_655 109.7(7) yes
O30 5_655 Cl26 . O27 . 109.8(7) yes
O29 5_655 Cl26 . O27 . 109.8(7) yes
O28 5_655 Cl26 . O27 . 109.4(7) yes
O30 5_655 Cl26 . O28 . 56.2(8) yes
O29 5_655 Cl26 . O28 . 55.7(8) yes
O28 5_655 Cl26 . O28 . 141.1(14) yes
O27 . Cl26 . O28 . 109.4(7) yes
O30 5_655 Cl26 . O29 . 56.5(9) yes
O29 5_655 Cl26 . O29 . 140.3(14) yes
O28 5_655 Cl26 . O29 . 55.7(8) yes
O27 . Cl26 . O29 . 109.8(7) yes
O28 . Cl26 . O29 . 109.7(7) yes
O30 5_655 Cl26 . O30 . 140.3(13) yes
O29 5_655 Cl26 . O30 . 56.5(9) yes
O28 5_655 Cl26 . O30 . 56.2(8) yes
O27 . Cl26 . O30 . 109.8(7) yes
O28 . Cl26 . O30 . 109.3(7) yes
O29 . Cl26 . O30 . 108.8(7) yes
O30 5_655 O28 . O29 5_655 120.1(13) yes
O30 5_655 O28 . Cl26 . 62.0(6) yes
O29 5_655 O28 . Cl26 . 62.1(6) yes
O30 5_655 O29 . O28 5_655 120.2(12) yes
O30 5_655 O29 . Cl26 . 61.9(6) yes
O28 5_655 O29 . Cl26 . 62.1(5) yes
O29 5_655 O30 . O28 5_655 119.7(12) yes
O29 5_655 O30 . Cl26 . 61.6(6) yes
O28 5_655 O30 . Cl26 . 61.8(6) yes

loop_
_geom_bond_atom_site_label_1
_geom_bond_site_symmetry_1
_geom_bond_atom_site_label_2
_geom_bond_site_symmetry_2
_geom_bond_distance
_geom_bond_publ_flag
Mn1 . O20 2_766 2.304(7) yes
Mn1 . O15 6_565 1.898(3) yes
Mn1 . O15 2_766 1.898(3) yes
Mn1 . O15 5_756 1.898(3) yes
Mn1 . O15 . 1.898(3) yes
Mn1 . O20 . 2.304(7) yes
Mn2 . N3 5_756 2.243(5) yes
Mn2 . N14 5_756 2.287(5) yes
Mn2 . O15 5_756 2.126(3) yes
Mn2 . N3 . 2.243(5) yes
Mn2 . N14 . 2.287(5) yes
Mn2 . O15 . 2.126(3) yes
N3 . C4 . 1.315(6) yes
N3 . C8 . 1.367(8) yes
C4 . C5 . 1.349(11) yes
C4 . H41 . 0.950 no
C5 . C6 . 1.344(13) yes
C5 . H51 . 0.950 no
C6 . C7 . 1.431(10) yes
C6 . H61 . 0.950 no
C7 . C8 . 1.375(10) yes
C7 . H71 . 0.950 no
C8 . C9 . 1.464(8) yes
C9 . C10 . 1.393(8) yes
C9 . N14 . 1.354(9) yes
C10 . C11 . 1.329(10) yes
C10 . H101 . 0.950 no
C11 . C12 . 1.430(12) yes
C11 . H111 . 0.950 no
C12 . C13 . 1.356(10) yes
C12 . H121 . 0.950 no
C13 . N14 . 1.320(7) yes
C13 . H131 . 0.950 no
O15 . C16 . 1.438(8) yes
C16 . C17 . 1.521(6) yes
C16 . C18 . 1.453(10) yes
C16 . H161 . 0.950 no
C17 . H171 . 0.950 no
C17 . H172 . 0.950 no
C18 . C19 . 1.533(7) yes
C18 . H181 . 0.950 no
C18 . H182 . 0.950 no
C19 . O20 . 1.448(11) yes
C19 . H191 . 0.950 no
O20 . H201 . 0.900 no
Cl21 . O23 5_555 1.443(5) yes
Cl21 . O24 5_555 1.428(7) yes
Cl21 . O25 5_555 1.427(6) yes
Cl21 . O22 . 1.431(5) yes
Cl21 . O23 . 1.443(5) yes
Cl21 . O24 . 1.428(7) yes
Cl21 . O25 . 1.427(6) yes
O23 . O25 5_555 1.379(16) yes
O23 . O24 5_555 1.379(11) yes
O24 . O25 5_555 1.286(14) yes
Cl26 . O30 5_655 1.338(7) yes
Cl26 . O29 5_655 1.336(6) yes
Cl26 . O28 5_655 1.335(6) yes
Cl26 . O27 . 1.331(8) yes
Cl26 . O28 . 1.335(6) yes
Cl26 . O29 . 1.336(6) yes
Cl26 . O30 . 1.338(7) yes
O28 . O30 5_655 1.260(19) yes
O28 . O29 5_655 1.249(18) yes
O29 . O30 5_655 1.266(19) yes
